data_4034134
loop_
_publ_author_name
'Zhang, Yu'
'Nie, Shao-Zhen'
'Ye, Jing-Jing'
'Wang, Ji-Ping'
'Zhou, Meng-Meng'
'Zhao, Chang-Qiu'
'Li, Qiang'

_publ_section_title
;
 Functional Phosphine Derivatives Having Stationary and Flexible
 Chiralities: Their Preparation and Chirality Controlling.
;
_journal_issue 13
_journal_name_full 'The Journal of organic chemistry'
_journal_page_first 8423
_journal_page_last 8439
_journal_paper_doi 10.1021/acs.joc.9b00346
_journal_volume 84
_journal_year 2019
_chemical_absolute_configuration R
_chemical_formula_sum 'C26 H40 B O P'
_chemical_formula_weight 410.36
_space_group_IT_number 19
_space_group_name_Hall 'P 2ac 2ab'
_space_group_name_H-M_alt 'P 21 21 21'
_symmetry_cell_setting orthorhombic
_symmetry_space_group_name_H-M 'P 21 21 21'
_atom_sites_solution_hydrogens geom
_atom_sites_solution_primary direct
_atom_sites_solution_secondary difmap
_audit_creation_method SHELXL-97
_cell_angle_alpha 90.00
_cell_angle_beta 90.00
_cell_angle_gamma 90.00
_cell_formula_units_Z 4
_cell_length_a 7.5870(7)
_cell_length_b 17.8366(14)
_cell_length_c 19.0669(15)
_cell_measurement_reflns_used 2089
_cell_measurement_temperature 298(2)
_cell_measurement_theta_max 26.167
_cell_measurement_theta_min 2.284
_cell_volume 2580.3(4)
_computing_cell_refinement 'Bruker SMART'
_computing_data_collection 'Bruker SMART'
_computing_data_reduction 'Bruker SAINT'
_computing_molecular_graphics 'Bruker SHELXTL'
_computing_publication_material 'Bruker SHELXTL'
_computing_structure_refinement 'SHELXL-97 (Sheldrick, 1997)'
_computing_structure_solution 'SHELXS-97 (Sheldrick, 1990)'
_diffrn_ambient_temperature 298(2)
_diffrn_measured_fraction_theta_full 0.999
_diffrn_measured_fraction_theta_max 0.999
_diffrn_measurement_device_type 'CCD area detector'
_diffrn_measurement_method 'phi and omega scans'
_diffrn_radiation_monochromator graphite
_diffrn_radiation_source 'fine-focus sealed tube'
_diffrn_radiation_type MoK\a
_diffrn_radiation_wavelength 0.71073
_diffrn_reflns_av_R_equivalents 0.0877
_diffrn_reflns_av_sigmaI/netI 0.1148
_diffrn_reflns_limit_h_max 9
_diffrn_reflns_limit_h_min -8
_diffrn_reflns_limit_k_max 9
_diffrn_reflns_limit_k_min -21
_diffrn_reflns_limit_l_max 22
_diffrn_reflns_limit_l_min -22
_diffrn_reflns_number 12360
_diffrn_reflns_theta_full 25.02
_diffrn_reflns_theta_max 25.02
_diffrn_reflns_theta_min 2.28
_exptl_absorpt_coefficient_mu 0.120
_exptl_absorpt_correction_T_max 0.9881
_exptl_absorpt_correction_T_min 0.9707
_exptl_absorpt_correction_type multi-scan
_exptl_absorpt_process_details sadabs
_exptl_crystal_colour colourless
_exptl_crystal_density_diffrn 1.056
_exptl_crystal_density_method 'not measured'
_exptl_crystal_description block
_exptl_crystal_F_000 896
_exptl_crystal_size_max 0.25
_exptl_crystal_size_mid 0.13
_exptl_crystal_size_min 0.10
_refine_diff_density_max 0.250
_refine_diff_density_min -0.296
_refine_diff_density_rms 0.051
_refine_ls_abs_structure_details 'Flack H D (1983), Acta Cryst. A39, 876-881'
_refine_ls_abs_structure_Flack -0.17(19)
_refine_ls_extinction_method none
_refine_ls_goodness_of_fit_ref 1.006
_refine_ls_hydrogen_treatment constr
_refine_ls_matrix_type full
_refine_ls_number_parameters 268
_refine_ls_number_reflns 4541
_refine_ls_number_restraints 0
_refine_ls_restrained_S_all 1.006
_refine_ls_R_factor_all 0.1438
_refine_ls_R_factor_gt 0.0618
_refine_ls_shift/su_max 0.000
_refine_ls_shift/su_mean 0.000
_refine_ls_structure_factor_coef Fsqd
_refine_ls_weighting_details 'calc w=1/[\s^2^(Fo^2^)+(0.0662P)^2^+0.4798P] where P=(Fo^2^+2Fc^2^)/3'
_refine_ls_weighting_scheme calc
_refine_ls_wR_factor_gt 0.1376
_refine_ls_wR_factor_ref 0.1686
_reflns_number_gt 2383
_reflns_number_total 4541
_reflns_threshold_expression >2sigma(I)
_cod_data_source_file jo9b00346_si_005.cif
_cod_data_source_block 180416g
_cod_depositor_comments
;
The following automatic conversions were performed:

data item '_symmetry_cell_setting' value 'Orthorhombic' was changed
to 'orthorhombic' in accordance with the
/home/data/users/saulius/crontab/automatic-downloads/current/ACS/lib/dictionaries/cif_core.dic
dictionary named 'cif_core.dic' version 2.4.2 last updated on
2011-04-26.

Automatic conversion script
Id: cif_fix_values 6909 2019-04-08 15:41:33Z antanas 
;
_cod_original_sg_symbol_H-M 'P2(1)2(1)2(1) '
_cod_database_code 4034134

loop_
_symmetry_equiv_pos_as_xyz
'x, y, z'
'-x+1/2, -y, z+1/2'
'-x, y+1/2, -z+1/2'
'x+1/2, -y+1/2, -z'

loop_
_atom_site_label
_atom_site_type_symbol
_atom_site_fract_x
_atom_site_fract_y
_atom_site_fract_z
_atom_site_U_iso_or_equiv
_atom_site_adp_type
_atom_site_occupancy
_atom_site_symmetry_multiplicity
_atom_site_calc_flag
_atom_site_refinement_flags
P1 P 0.67054(18) 0.58087(7) 0.76661(6) 0.0455(4) Uani 1 1 d .
O1 O 0.5658(5) 0.82996(19) 0.8306(2) 0.0707(11) Uani 1 1 d .
H1 H 0.5568 0.8743 0.8197 0.106 Uiso 1 1 calc R
B1 B 0.5210(9) 0.5023(3) 0.7306(4) 0.0657(18) Uani 1 1 d .
H1A H 0.5155 0.4621 0.7640 0.099 Uiso 1 1 calc R
H1B H 0.5684 0.4840 0.6872 0.099 Uiso 1 1 calc R
H1C H 0.4047 0.5218 0.7228 0.099 Uiso 1 1 calc R
C1 C 0.5811(6) 0.6221(3) 0.8461(2) 0.0439(12) Uani 1 1 d .
C2 C 0.4421(7) 0.5815(3) 0.8767(3) 0.0603(14) Uani 1 1 d .
H2 H 0.4004 0.5390 0.8537 0.072 Uiso 1 1 calc R
C3 C 0.3648(7) 0.6021(3) 0.9394(3) 0.0654(16) Uani 1 1 d .
H3 H 0.2727 0.5739 0.9579 0.078 Uiso 1 1 calc R
C4 C 0.4242(7) 0.6635(3) 0.9738(3) 0.0621(15) Uani 1 1 d .
H4 H 0.3757 0.6767 1.0169 0.074 Uiso 1 1 calc R
C5 C 0.5565(8) 0.7064(3) 0.9449(3) 0.0582(15) Uani 1 1 d .
H5 H 0.5931 0.7494 0.9683 0.070 Uiso 1 1 calc R
C6 C 0.6379(6) 0.6871(2) 0.8814(2) 0.0396(12) Uani 1 1 d .
C7 C 0.7816(6) 0.7378(2) 0.8557(2) 0.0385(11) Uani 1 1 d .
C8 C 0.7401(7) 0.8105(3) 0.8331(3) 0.0474(13) Uani 1 1 d .
C9 C 0.8731(8) 0.8600(3) 0.8138(3) 0.0622(15) Uani 1 1 d .
H9 H 0.8451 0.9075 0.7971 0.075 Uiso 1 1 calc R
C10 C 1.0465(8) 0.8382(3) 0.8196(3) 0.0720(17) Uani 1 1 d .
H10 H 1.1354 0.8718 0.8078 0.086 Uiso 1 1 calc R
C11 C 1.0910(7) 0.7670(3) 0.8426(3) 0.0649(15) Uani 1 1 d .
H11 H 1.2085 0.7524 0.8456 0.078 Uiso 1 1 calc R
C12 C 0.9586(7) 0.7186(3) 0.8608(3) 0.0521(13) Uani 1 1 d .
H12 H 0.9883 0.6711 0.8772 0.063 Uiso 1 1 calc R
C13 C 0.7033(7) 0.6562(2) 0.7021(2) 0.0441(12) Uani 1 1 d .
H13 H 0.7986 0.6888 0.7187 0.053 Uiso 1 1 calc R
C14 C 0.7503(6) 0.6282(3) 0.6270(2) 0.0467(13) Uani 1 1 d .
H14 H 0.6489 0.5992 0.6105 0.056 Uiso 1 1 calc R
C15 C 0.7649(8) 0.6975(3) 0.5784(3) 0.0678(17) Uani 1 1 d .
H15A H 0.8599 0.7294 0.5949 0.081 Uiso 1 1 calc R
H15B H 0.7945 0.6809 0.5314 0.081 Uiso 1 1 calc R
C16 C 0.5974(7) 0.7424(3) 0.5758(3) 0.0610(16) Uani 1 1 d .
H16A H 0.5041 0.7118 0.5560 0.073 Uiso 1 1 calc R
H16B H 0.6141 0.7854 0.5454 0.073 Uiso 1 1 calc R
C17 C 0.5422(7) 0.7693(3) 0.6491(3) 0.0585(14) Uani 1 1 d .
H17 H 0.6326 0.8039 0.6665 0.070 Uiso 1 1 calc R
C18 C 0.5325(7) 0.7023(2) 0.6991(3) 0.0509(13) Uani 1 1 d .
H18A H 0.4368 0.6698 0.6844 0.061 Uiso 1 1 calc R
H18B H 0.5053 0.7204 0.7458 0.061 Uiso 1 1 calc R
C19 C 0.9110(7) 0.5770(3) 0.6209(3) 0.0659(16) Uani 1 1 d .
H19 H 0.8983 0.5380 0.6568 0.079 Uiso 1 1 calc R
C20 C 1.0855(8) 0.6153(4) 0.6339(4) 0.107(3) Uani 1 1 d .
H20A H 1.1156 0.6455 0.5940 0.160 Uiso 1 1 calc R
H20B H 1.1753 0.5782 0.6412 0.160 Uiso 1 1 calc R
H20C H 1.0764 0.6466 0.6747 0.160 Uiso 1 1 calc R
C21 C 0.9205(9) 0.5370(4) 0.5494(3) 0.104(3) Uani 1 1 d .
H21A H 0.8118 0.5110 0.5409 0.157 Uiso 1 1 calc R
H21B H 1.0161 0.5017 0.5497 0.157 Uiso 1 1 calc R
H21C H 0.9396 0.5733 0.5131 0.157 Uiso 1 1 calc R
C22 C 0.3671(9) 0.8106(3) 0.6473(3) 0.089(2) Uani 1 1 d .
H22A H 0.3787 0.8551 0.6194 0.133 Uiso 1 1 calc R
H22B H 0.3333 0.8240 0.6942 0.133 Uiso 1 1 calc R
H22C H 0.2786 0.7787 0.6272 0.133 Uiso 1 1 calc R
C23 C 0.8805(6) 0.5411(3) 0.7945(2) 0.0527(14) Uani 1 1 d .
H23A H 0.9182 0.5049 0.7597 0.063 Uiso 1 1 calc R
H23B H 0.9676 0.5810 0.7956 0.063 Uiso 1 1 calc R
C24 C 0.8787(6) 0.5027(3) 0.8663(3) 0.0550(14) Uani 1 1 d .
H24A H 0.8796 0.5408 0.9026 0.066 Uiso 1 1 calc R
H24B H 0.7702 0.4743 0.8710 0.066 Uiso 1 1 calc R
C25 C 1.0335(7) 0.4504(3) 0.8776(3) 0.0669(16) Uani 1 1 d .
H25A H 1.0255 0.4094 0.8443 0.080 Uiso 1 1 calc R
H25B H 1.1416 0.4775 0.8679 0.080 Uiso 1 1 calc R
C26 C 1.0436(9) 0.4185(4) 0.9501(3) 0.099(2) Uani 1 1 d .
H26A H 1.0571 0.4585 0.9834 0.149 Uiso 1 1 calc R
H26B H 1.1429 0.3853 0.9533 0.149 Uiso 1 1 calc R
H26C H 0.9375 0.3912 0.9602 0.149 Uiso 1 1 calc R

loop_
_atom_site_aniso_label
_atom_site_aniso_U_11
_atom_site_aniso_U_22
_atom_site_aniso_U_33
_atom_site_aniso_U_23
_atom_site_aniso_U_13
_atom_site_aniso_U_12
P1 0.0556(8) 0.0349(6) 0.0460(7) -0.0001(6) -0.0020(7) -0.0003(7)
O1 0.071(3) 0.045(2) 0.095(3) 0.013(2) -0.018(2) 0.008(2)
B1 0.076(5) 0.051(4) 0.070(4) 0.001(4) -0.007(4) 0.001(4)
C1 0.045(3) 0.040(3) 0.047(3) 0.009(2) 0.001(2) -0.008(2)
C2 0.057(3) 0.054(3) 0.070(4) -0.008(3) 0.015(3) -0.007(3)
C3 0.061(4) 0.062(4) 0.073(4) 0.006(3) 0.021(3) -0.008(3)
C4 0.062(4) 0.070(4) 0.055(3) -0.001(3) 0.008(3) -0.001(3)
C5 0.073(4) 0.052(3) 0.050(3) -0.007(3) 0.012(3) 0.000(3)
C6 0.039(3) 0.036(3) 0.043(3) 0.001(2) 0.000(2) 0.002(2)
C7 0.041(3) 0.040(3) 0.035(3) -0.007(2) 0.003(2) -0.005(2)
C8 0.046(3) 0.042(3) 0.054(3) -0.003(2) -0.002(2) 0.002(3)
C9 0.073(4) 0.047(3) 0.067(4) 0.012(3) 0.001(3) -0.004(3)
C10 0.062(4) 0.057(4) 0.097(5) 0.004(4) 0.004(4) -0.015(3)
C11 0.054(4) 0.063(4) 0.077(4) 0.001(3) 0.003(3) -0.010(3)
C12 0.049(3) 0.051(3) 0.057(3) -0.003(3) -0.003(3) 0.005(3)
C13 0.060(3) 0.034(2) 0.039(3) -0.002(2) -0.001(2) -0.001(2)
C14 0.059(3) 0.042(3) 0.039(3) -0.009(2) -0.004(2) 0.009(3)
C15 0.080(4) 0.080(4) 0.043(3) 0.016(3) -0.001(3) 0.002(4)
C16 0.077(4) 0.052(3) 0.055(3) 0.014(3) 0.001(3) 0.009(3)
C17 0.078(4) 0.042(3) 0.055(3) 0.005(3) -0.007(3) 0.001(3)
C18 0.057(3) 0.037(3) 0.058(3) -0.007(2) -0.007(3) 0.004(3)
C19 0.069(4) 0.083(4) 0.046(3) 0.001(3) 0.007(3) 0.025(4)
C20 0.056(4) 0.155(7) 0.109(5) 0.030(5) -0.004(4) 0.017(4)
C21 0.139(6) 0.114(6) 0.060(4) -0.014(4) 0.004(4) 0.058(5)
C22 0.119(6) 0.067(4) 0.081(4) -0.005(3) -0.010(4) 0.043(4)
C23 0.067(4) 0.043(3) 0.049(3) 0.011(2) -0.007(3) 0.005(3)
C24 0.060(4) 0.043(3) 0.062(3) 0.007(3) 0.000(3) 0.001(3)
C25 0.055(4) 0.068(4) 0.078(4) 0.026(3) -0.004(3) 0.007(3)
C26 0.105(5) 0.095(5) 0.098(5) 0.041(4) -0.012(4) 0.010(5)

loop_
_atom_type_symbol
_atom_type_description
_atom_type_scat_dispersion_real
_atom_type_scat_dispersion_imag
_atom_type_scat_source
C C 0.0033 0.0016 'International Tables Vol C Tables 4.2.6.8 and 6.1.1.4'
H H 0.0000 0.0000 'International Tables Vol C Tables 4.2.6.8 and 6.1.1.4'
B B 0.0013 0.0007 'International Tables Vol C Tables 4.2.6.8 and 6.1.1.4'
O O 0.0106 0.0060 'International Tables Vol C Tables 4.2.6.8 and 6.1.1.4'
P P 0.1023 0.0942 'International Tables Vol C Tables 4.2.6.8 and 6.1.1.4'

loop_
_geom_angle_atom_site_label_1
_geom_angle_atom_site_label_2
_geom_angle_atom_site_label_3
_geom_angle
C1 P1 C23 103.9(2)
C1 P1 C13 108.2(2)
C23 P1 C13 111.2(2)
C1 P1 B1 111.8(3)
C23 P1 B1 109.6(3)
C13 P1 B1 111.9(3)
C2 C1 C6 117.2(4)
C2 C1 P1 114.7(4)
C6 C1 P1 128.1(3)
C3 C2 C1 122.7(5)
C4 C3 C2 119.6(5)
C3 C4 C5 119.8(5)
C4 C5 C6 122.0(5)
C5 C6 C1 118.6(4)
C5 C6 C7 117.0(4)
C1 C6 C7 124.4(4)
C12 C7 C8 117.8(4)
C12 C7 C6 122.2(4)
C8 C7 C6 119.7(4)
O1 C8 C9 122.1(5)
O1 C8 C7 117.5(4)
C9 C8 C7 120.4(5)
C10 C9 C8 119.5(5)
C9 C10 C11 121.2(5)
C12 C11 C10 118.6(5)
C11 C12 C7 122.5(5)
C18 C13 C14 109.3(4)
C18 C13 P1 107.6(3)
C14 C13 P1 114.3(3)
C19 C14 C15 112.0(4)
C19 C14 C13 116.4(4)
C15 C14 C13 108.1(4)
C16 C15 C14 112.6(4)
C15 C16 C17 111.5(4)
C22 C17 C18 110.5(5)
C22 C17 C16 111.7(5)
C18 C17 C16 109.6(4)
C17 C18 C13 113.6(4)
C20 C19 C14 114.5(5)
C20 C19 C21 108.3(5)
C14 C19 C21 112.4(4)
C24 C23 P1 115.3(3)
C25 C24 C23 113.3(4)
C26 C25 C24 113.9(5)

loop_
_geom_bond_atom_site_label_1
_geom_bond_atom_site_label_2
_geom_bond_distance
P1 C1 1.816(5)
P1 C23 1.823(5)
P1 C13 1.839(4)
P1 B1 1.929(6)
O1 C8 1.368(6)
C1 C2 1.406(6)
C1 C6 1.408(6)
C2 C3 1.381(7)
C3 C4 1.355(7)
C4 C5 1.377(7)
C5 C6 1.403(6)
C6 C7 1.498(6)
C7 C12 1.389(6)
C7 C8 1.403(6)
C8 C9 1.390(6)
C9 C10 1.376(7)
C10 C11 1.385(7)
C11 C12 1.369(7)
C13 C18 1.535(7)
C13 C14 1.558(6)
C14 C19 1.529(7)
C14 C15 1.548(6)
C15 C16 1.503(7)
C16 C17 1.536(7)
C17 C22 1.520(7)
C17 C18 1.530(6)
C19 C20 1.510(8)
C19 C21 1.540(7)
C23 C24 1.531(6)
C24 C25 1.515(7)
C25 C26 1.497(7)
